data_2204177
loop_
_publ_author_name
'Fu, Ai-Yun'
'Wang, Da-Qi'
'Shen, Qing-Jun'

_publ_section_title
;Tetrakis(\m-<i>N</i>-acetyl-<i>N</i>-phenylglycinato)bis[(<i>N</i>-acetyl-<i>N</i>-phenylglycinato)(1,10-phenanthroline-\k^2^<i>N,N</i>')lanthanum(III)]
 dihydrate
;
_journal_issue 9
_journal_name_full 'Acta Crystallographica Section E'
_journal_page_first m1346
_journal_page_last m1348
_journal_paper_doi 10.1107/S1600536804020793
_journal_volume 60
_journal_year 2004
_chemical_formula_iupac '[La2 (C10 H10 N1 O3)6 (C12 H8 N2)2], 2H2O'
_chemical_formula_moiety 'C84 H76 La2 N10 O18, 2H2 O'
_chemical_formula_sum 'C84 H80 La2 N10 O20'
_chemical_formula_weight 1827.40
_chemical_melting_point 531.5
_chemical_name_systematic
;
Tetrakis(\m-N-acetyl-N-phenylglycinato)bis[(N-acetyl-N-phenylglycinato)(1,10-
phenanthroline-\k^2^N,N')lanthanum(III)] dihydrate
;
_space_group_IT_number 2
_symmetry_cell_setting triclinic
_symmetry_space_group_name_Hall '-P 1'
_symmetry_space_group_name_H-M 'P -1'
_atom_sites_solution_hydrogens mixed
_atom_sites_solution_primary direct
_atom_sites_solution_secondary difmap
_audit_creation_method SHELXL-97
_cell_angle_alpha 65.372(2)
_cell_angle_beta 86.194(3)
_cell_angle_gamma 81.600(3)
_cell_formula_units_Z 1
_cell_length_a 11.777(3)
_cell_length_b 13.574(3)
_cell_length_c 14.114(3)
_cell_measurement_reflns_used 7895
_cell_measurement_temperature 298(2)
_cell_measurement_theta_max 28.281
_cell_measurement_theta_min 2.318
_cell_volume 2029.0(8)
_computing_cell_refinement 'SAINT (Bruker, 1999)'
_computing_data_collection 'SMART (Bruker, 1999)'
_computing_data_reduction SAINT
_computing_molecular_graphics 'SHELXTL (Sheldrick, 1997b)'
_computing_publication_material SHELXTL
_computing_structure_refinement 'SHELXL97 (Sheldrick, 1997a)'
_computing_structure_solution 'SHELXS97 (Sheldrick, 1997a)'
_diffrn_ambient_temperature 298(2)
_diffrn_measured_fraction_theta_full 0.988
_diffrn_measured_fraction_theta_max 0.988
_diffrn_measurement_device_type 'Bruker SMART CCD area-detector'
_diffrn_measurement_method '\f and \w'
_diffrn_radiation_monochromator graphite
_diffrn_radiation_source 'fine-focus sealed tube'
_diffrn_radiation_type MoK\a
_diffrn_radiation_wavelength 0.71073
_diffrn_reflns_av_R_equivalents 0.0137
_diffrn_reflns_av_sigmaI/netI 0.0285
_diffrn_reflns_limit_h_max 14
_diffrn_reflns_limit_h_min -11
_diffrn_reflns_limit_k_max 16
_diffrn_reflns_limit_k_min -15
_diffrn_reflns_limit_l_max 16
_diffrn_reflns_limit_l_min -13
_diffrn_reflns_number 10710
_diffrn_reflns_theta_full 25.03
_diffrn_reflns_theta_max 25.03
_diffrn_reflns_theta_min 1.75
_diffrn_standards_decay_% 0
_exptl_absorpt_coefficient_mu 1.117
_exptl_absorpt_correction_T_max 0.824
_exptl_absorpt_correction_T_min 0.633
_exptl_absorpt_correction_type multi-scan
_exptl_absorpt_process_details '(SADABS; Bruker, 1999)'
_exptl_crystal_colour yellow
_exptl_crystal_density_diffrn 1.496
_exptl_crystal_density_method 'not measured'
_exptl_crystal_description block
_exptl_crystal_F_000 928
_exptl_crystal_size_max 0.45
_exptl_crystal_size_mid 0.32
_exptl_crystal_size_min 0.18
_refine_diff_density_max 1.148
_refine_diff_density_min -0.574
_refine_ls_extinction_method none
_refine_ls_goodness_of_fit_ref 1.000
_refine_ls_hydrogen_treatment mixed
_refine_ls_matrix_type full
_refine_ls_number_parameters 529
_refine_ls_number_reflns 7083
_refine_ls_number_restraints 3
_refine_ls_restrained_S_all 1.000
_refine_ls_R_factor_all 0.0325
_refine_ls_R_factor_gt 0.0253
_refine_ls_shift/su_max 0.004
_refine_ls_shift/su_mean 0.000
_refine_ls_structure_factor_coef Fsqd
_refine_ls_weighting_details 'calc w = 1/[\s^2^(Fo^2^)+(0.0402P)^2^+1.0763P] where P = (Fo^2^+2Fc^2^)/3'
_refine_ls_weighting_scheme calc
_refine_ls_wR_factor_gt 0.0632
_refine_ls_wR_factor_ref 0.0704
_reflns_number_gt 6303
_reflns_number_total 7083
_reflns_threshold_expression I>2\s(I)
_cod_data_source_file hb6078.cif
_cod_data_source_block I
_cod_depositor_comments
;
The following automatic conversions were performed:
'_symmetry_cell_setting' value 'Triclinic' changed to 'triclinic'
according to '/home/saulius/struct/CIF-dictionaries/cif_core.dic'
dictionary named 'cif_core.dic' version 2.4.1 from 2010-06-29.

Automatic conversion script
Id: cif_fix_enum 1527 2010-12-29 10:47:43Z saulius 

The following automatic conversions were performed:

'_symmetry_cell_setting' value 'Triclinic' changed to 'triclinic'
according to /home/saulius/struct/CIF-dictionaries/cif_core.dic
dictionary named 'cif_core.dic' version 2.4.1 from 2010-06-29.

Automatic conversion script
Id: cif_fix_values 1715 2011-07-08 13:25:40Z adriana 

The following automatic conversions were performed:

'_atom_sites_solution_hydrogens' value 'difmap and geom' was changed
to 'mixed'.

Automatic conversion script
Id: cif_fix_values 6452 2018-10-05 10:23:21Z andrius 
;
_cod_database_code 2204177
_cod_database_fobs_code 2204177

loop_
_symmetry_equiv_pos_as_xyz
'x, y, z'
'-x, -y, -z'

loop_
_atom_site_label
_atom_site_fract_x
_atom_site_fract_y
_atom_site_fract_z
_atom_site_U_iso_or_equiv
_atom_site_adp_type
_atom_site_calc_flag
_atom_site_refinement_flags
_atom_site_occupancy
_atom_site_type_symbol
La1 1.034103(13) 0.154924(11) 0.926361(11) 0.02832(6) Uani d . 1 La
N1 0.9110(2) 0.0678(2) 1.32144(18) 0.0414(6) Uani d . 1 N
N2 0.5950(2) 0.2062(2) 0.90618(19) 0.0410(6) Uani d . 1 N
N3 1.1874(3) 0.3758(3) 0.5559(2) 0.0577(8) Uani d . 1 N
N4 0.9836(2) 0.36825(19) 0.87479(19) 0.0420(6) Uani d . 1 N
N5 1.1822(2) 0.25640(19) 0.97731(19) 0.0389(5) Uani d . 1 N
O1 1.01965(17) -0.00338(15) 1.10715(14) 0.0370(4) Uani d . 1 O
O2 0.98733(19) 0.15731(16) 1.11354(15) 0.0436(5) Uani d . 1 O
O3 1.0967(2) 0.0654(2) 1.3499(2) 0.0694(7) Uani d . 1 O
O4 0.82923(17) 0.14975(16) 0.95840(16) 0.0415(5) Uani d . 1 O
O5 0.79049(17) -0.02212(16) 1.04858(16) 0.0472(5) Uani d . 1 O
O6 0.6118(2) 0.3425(2) 0.9547(2) 0.0686(7) Uani d . 1 O
O7 0.96223(19) 0.25042(17) 0.73715(16) 0.0477(5) Uani d . 1 O
O8 1.14818(19) 0.23557(18) 0.76139(16) 0.0520(6) Uani d . 1 O
O9 1.2194(4) 0.2255(3) 0.5242(3) 0.1212(14) Uani d . 1 O
O10 0.2744(3) 0.1919(4) 0.3403(3) 0.1045(11) Uani d D 1 O
C1 0.9867(2) 0.0573(2) 1.1558(2) 0.0322(6) Uani d . 1 C
C2 0.9452(3) -0.0020(2) 1.2664(2) 0.0423(7) Uani d . 1 C
H2A 0.8804 -0.0380 1.2649 0.051 Uiso calc R 1 H
H2B 1.0060 -0.0584 1.3053 0.051 Uiso calc R 1 H
C3 0.9959(3) 0.0987(3) 1.3593(2) 0.0480(8) Uani d . 1 C
C4 0.9620(3) 0.1747(3) 1.4128(3) 0.0620(10) Uani d . 1 C
H4A 0.8800 0.1914 1.4129 0.093 Uiso calc R 1 H
H4B 0.9955 0.2411 1.3761 0.093 Uiso calc R 1 H
H4C 0.9892 0.1401 1.4833 0.093 Uiso calc R 1 H
C5 0.7911(3) 0.1046(3) 1.3255(2) 0.0437(7) Uani d . 1 C
C6 0.7309(3) 0.0640(3) 1.4176(3) 0.0624(10) Uani d . 1 C
H6 0.7679 0.0140 1.4784 0.075 Uiso calc R 1 H
C7 0.6134(4) 0.0990(4) 1.4185(4) 0.0824(14) Uani d . 1 C
H7 0.5719 0.0719 1.4803 0.099 Uiso calc R 1 H
C8 0.5587(4) 0.1732(4) 1.3288(4) 0.0833(14) Uani d . 1 C
H8 0.4807 0.1968 1.3301 0.100 Uiso calc R 1 H
C9 0.6195(3) 0.2124(4) 1.2372(4) 0.0707(11) Uani d . 1 C
H9 0.5824 0.2623 1.1765 0.085 Uiso calc R 1 H
C10 0.7349(3) 0.1781(3) 1.2350(3) 0.0523(8) Uani d . 1 C
H10 0.7755 0.2043 1.1725 0.063 Uiso calc R 1 H
C11 0.7624(2) 0.0798(2) 1.0037(2) 0.0348(6) Uani d . 1 C
C12 0.6358(2) 0.1222(2) 1.0064(2) 0.0393(7) Uani d . 1 C
H12A 0.5912 0.0618 1.0270 0.047 Uiso calc R 1 H
H12B 0.6238 0.1520 1.0585 0.047 Uiso calc R 1 H
C13 0.5904(3) 0.3134(3) 0.8872(3) 0.0522(8) Uani d . 1 C
C14 0.5586(4) 0.3945(3) 0.7777(4) 0.0859(14) Uani d . 1 C
H14A 0.5451 0.3560 0.7367 0.129 Uiso calc R 1 H
H14B 0.6202 0.4373 0.7471 0.129 Uiso calc R 1 H
H14C 0.4903 0.4419 0.7796 0.129 Uiso calc R 1 H
C15 0.5711(3) 0.1653(2) 0.8319(2) 0.0445(7) Uani d . 1 C
C16 0.6613(4) 0.1231(3) 0.7855(3) 0.0613(9) Uani d . 1 C
H16 0.7367 0.1283 0.7967 0.074 Uiso calc R 1 H
C17 0.6378(5) 0.0731(4) 0.7225(3) 0.0867(15) Uani d . 1 C
H17 0.6974 0.0439 0.6913 0.104 Uiso calc R 1 H
C18 0.5243(6) 0.0669(4) 0.7062(4) 0.0998(19) Uani d . 1 C
H18 0.5083 0.0327 0.6645 0.120 Uiso calc R 1 H
C19 0.4366(5) 0.1102(5) 0.7506(3) 0.0944(17) Uani d . 1 C
H19 0.3610 0.1067 0.7381 0.113 Uiso calc R 1 H
C20 0.4593(3) 0.1591(4) 0.8140(3) 0.0671(11) Uani d . 1 C
H20 0.3992 0.1881 0.8448 0.080 Uiso calc R 1 H
C21 1.0608(3) 0.2724(2) 0.7045(2) 0.0419(7) Uani d . 1 C
C22 1.0710(3) 0.3521(3) 0.5908(3) 0.0667(11) Uani d . 1 C
H22A 1.0411 0.3225 0.5472 0.080 Uiso calc R 1 H
H22B 1.0231 0.4203 0.5804 0.080 Uiso calc R 1 H
C23 1.2563(5) 0.3055(4) 0.5254(3) 0.0783(13) Uani d . 1 C
C24 1.3761(4) 0.3287(4) 0.4932(4) 0.0925(15) Uani d . 1 C
H24A 1.3883 0.3941 0.4997 0.139 Uiso calc R 1 H
H24B 1.3882 0.3385 0.4221 0.139 Uiso calc R 1 H
H24C 1.4291 0.2685 0.5372 0.139 Uiso calc R 1 H
C25 1.2247(3) 0.4685(3) 0.5619(3) 0.0522(8) Uani d . 1 C
C26 1.2510(4) 0.4655(4) 0.6567(3) 0.0710(11) Uani d . 1 C
H26 1.2455 0.4027 0.7174 0.085 Uiso calc R 1 H
C27 1.2857(4) 0.5567(5) 0.6614(5) 0.0903(14) Uani d . 1 C
H27 1.3034 0.5552 0.7252 0.108 Uiso calc R 1 H
C28 1.2939(5) 0.6488(5) 0.5718(6) 0.108(2) Uani d . 1 C
H28 1.3204 0.7086 0.5748 0.130 Uiso calc R 1 H
C29 1.2638(5) 0.6539(4) 0.4788(6) 0.115(2) Uani d . 1 C
H29 1.2666 0.7181 0.4189 0.138 Uiso calc R 1 H
C30 1.2283(4) 0.5627(3) 0.4725(3) 0.0799(13) Uani d . 1 C
H30 1.2075 0.5657 0.4088 0.096 Uiso calc R 1 H
C31 0.8868(3) 0.4238(3) 0.8250(3) 0.0551(9) Uani d . 1 C
H31 0.8360 0.3851 0.8111 0.066 Uiso calc R 1 H
C32 0.8568(4) 0.5357(3) 0.7924(3) 0.0675(11) Uani d . 1 C
H32 0.7885 0.5708 0.7572 0.081 Uiso calc R 1 H
C33 0.9306(4) 0.5927(3) 0.8134(3) 0.0663(11) Uani d . 1 C
H33 0.9130 0.6678 0.7921 0.080 Uiso calc R 1 H
C34 1.0322(3) 0.5387(3) 0.8667(3) 0.0531(9) Uani d . 1 C
C35 1.0572(3) 0.4250(2) 0.8951(2) 0.0404(7) Uani d . 1 C
C36 1.1610(3) 0.3661(2) 0.9500(2) 0.0417(7) Uani d . 1 C
C37 1.2360(3) 0.4229(3) 0.9760(3) 0.0537(9) Uani d . 1 C
C38 1.3328(3) 0.3615(4) 1.0346(3) 0.0699(11) Uani d . 1 C
H38 1.3843 0.3959 1.0536 0.084 Uiso calc R 1 H
C39 1.3520(3) 0.2518(4) 1.0638(3) 0.0673(11) Uani d . 1 C
H39 1.4157 0.2104 1.1037 0.081 Uiso calc R 1 H
C40 1.2750(3) 0.2020(3) 1.0334(3) 0.0517(8) Uani d . 1 C
H40 1.2893 0.1268 1.0533 0.062 Uiso calc R 1 H
C41 1.1107(4) 0.5933(3) 0.8943(3) 0.0697(11) Uani d . 1 C
H41 1.0940 0.6680 0.8765 0.084 Uiso calc R 1 H
C42 1.2082(4) 0.5386(3) 0.9454(3) 0.0698(12) Uani d . 1 C
H42 1.2585 0.5762 0.9614 0.084 Uiso calc R 1 H
H1 0.221(3) 0.152(3) 0.334(3) 0.084 Uiso d D 1 H
H2 0.259(3) 0.202(3) 0.400(2) 0.084 Uiso d D 1 H

loop_
_atom_site_aniso_label
_atom_site_aniso_U_11
_atom_site_aniso_U_22
_atom_site_aniso_U_33
_atom_site_aniso_U_12
_atom_site_aniso_U_13
_atom_site_aniso_U_23
La1 0.03187(10) 0.02192(9) 0.03154(9) -0.00614(6) 0.00236(6) -0.01091(6)
N1 0.0497(15) 0.0444(14) 0.0374(13) -0.0081(12) 0.0048(11) -0.0241(11)
N2 0.0372(13) 0.0385(14) 0.0452(14) 0.0013(11) -0.0038(11) -0.0167(11)
N3 0.073(2) 0.0631(19) 0.0375(14) -0.0294(16) 0.0094(14) -0.0157(14)
N4 0.0485(15) 0.0311(13) 0.0464(14) -0.0041(11) 0.0012(12) -0.0168(11)
N5 0.0393(14) 0.0370(13) 0.0457(14) -0.0090(11) 0.0008(11) -0.0211(11)
O1 0.0477(12) 0.0326(10) 0.0355(10) -0.0034(9) 0.0013(9) -0.0198(8)
O2 0.0599(13) 0.0316(11) 0.0438(11) -0.0116(9) 0.0105(10) -0.0199(9)
O3 0.0521(16) 0.089(2) 0.0845(18) 0.0002(14) -0.0054(13) -0.0551(16)
O4 0.0348(11) 0.0363(11) 0.0517(12) -0.0043(9) 0.0014(9) -0.0168(9)
O5 0.0409(12) 0.0332(11) 0.0569(13) -0.0014(9) 0.0048(10) -0.0102(10)
O6 0.0650(17) 0.0613(16) 0.096(2) -0.0080(13) -0.0019(15) -0.0485(16)
O7 0.0509(13) 0.0465(13) 0.0437(12) -0.0153(10) -0.0015(10) -0.0137(10)
O8 0.0477(13) 0.0536(14) 0.0387(11) -0.0029(11) 0.0023(10) -0.0050(10)
O9 0.186(4) 0.103(3) 0.113(3) -0.071(3) 0.026(3) -0.070(2)
O10 0.081(2) 0.133(3) 0.114(3) -0.033(2) 0.014(2) -0.061(3)
C1 0.0332(14) 0.0337(15) 0.0344(14) -0.0051(11) -0.0031(11) -0.0178(12)
C2 0.060(2) 0.0330(15) 0.0372(15) -0.0097(14) 0.0060(14) -0.0175(13)
C3 0.056(2) 0.0510(19) 0.0433(17) -0.0050(16) -0.0004(15) -0.0260(15)
C4 0.069(2) 0.074(3) 0.064(2) -0.017(2) 0.0057(19) -0.048(2)
C5 0.0502(18) 0.0448(18) 0.0475(17) -0.0153(14) 0.0090(14) -0.0287(15)
C6 0.073(3) 0.075(3) 0.052(2) -0.032(2) 0.0218(18) -0.0345(19)
C7 0.072(3) 0.120(4) 0.093(3) -0.052(3) 0.044(3) -0.074(3)
C8 0.048(2) 0.120(4) 0.126(4) -0.019(2) 0.011(3) -0.094(4)
C9 0.052(2) 0.086(3) 0.092(3) -0.008(2) -0.005(2) -0.053(3)
C10 0.049(2) 0.056(2) 0.058(2) -0.0118(16) 0.0026(16) -0.0274(17)
C11 0.0348(15) 0.0378(16) 0.0340(14) -0.0044(12) 0.0009(12) -0.0174(12)
C12 0.0337(15) 0.0412(16) 0.0393(15) -0.0021(12) 0.0012(12) -0.0140(13)
C13 0.0402(18) 0.0446(19) 0.069(2) -0.0041(14) -0.0020(16) -0.0212(17)
C14 0.100(3) 0.044(2) 0.091(3) -0.002(2) -0.021(3) -0.006(2)
C15 0.0533(19) 0.0379(16) 0.0378(16) -0.0060(14) -0.0043(14) -0.0107(13)
C16 0.070(2) 0.063(2) 0.0498(19) 0.0043(19) -0.0079(17) -0.0250(18)
C17 0.138(5) 0.072(3) 0.055(2) -0.001(3) 0.000(3) -0.035(2)
C18 0.173(6) 0.091(4) 0.054(3) -0.064(4) -0.004(3) -0.032(2)
C19 0.111(4) 0.128(4) 0.055(2) -0.074(4) 0.001(3) -0.030(3)
C20 0.060(2) 0.089(3) 0.049(2) -0.028(2) -0.0022(17) -0.0189(19)
C21 0.055(2) 0.0337(16) 0.0361(15) -0.0111(14) -0.0002(14) -0.0120(13)
C22 0.068(2) 0.078(3) 0.0388(18) -0.034(2) -0.0043(16) -0.0007(17)
C23 0.119(4) 0.071(3) 0.051(2) -0.031(3) 0.017(2) -0.028(2)
C24 0.110(4) 0.080(3) 0.091(3) -0.012(3) 0.036(3) -0.044(3)
C25 0.0473(19) 0.053(2) 0.0514(19) -0.0116(16) 0.0081(15) -0.0160(16)
C26 0.082(3) 0.071(3) 0.069(3) -0.019(2) -0.001(2) -0.034(2)
C27 0.083(3) 0.096(4) 0.118(4) -0.011(3) -0.002(3) -0.069(3)
C28 0.090(4) 0.078(4) 0.179(7) -0.022(3) 0.022(4) -0.074(4)
C29 0.128(5) 0.051(3) 0.143(5) -0.026(3) 0.036(4) -0.018(3)
C30 0.086(3) 0.064(3) 0.068(3) -0.014(2) 0.011(2) -0.007(2)
C31 0.052(2) 0.0478(19) 0.063(2) 0.0087(16) -0.0094(17) -0.0239(17)
C32 0.072(3) 0.049(2) 0.070(2) 0.0162(19) -0.006(2) -0.0203(19)
C33 0.090(3) 0.0308(17) 0.065(2) 0.0020(19) 0.015(2) -0.0125(16)
C34 0.073(2) 0.0331(16) 0.0558(19) -0.0143(16) 0.0210(18) -0.0220(15)
C35 0.0512(18) 0.0303(15) 0.0438(16) -0.0106(13) 0.0107(14) -0.0190(13)
C36 0.0464(18) 0.0437(17) 0.0460(17) -0.0184(14) 0.0125(14) -0.0270(14)
C37 0.053(2) 0.065(2) 0.065(2) -0.0297(17) 0.0187(17) -0.0442(19)
C38 0.052(2) 0.095(3) 0.094(3) -0.029(2) 0.009(2) -0.066(3)
C39 0.041(2) 0.096(3) 0.083(3) -0.0063(19) -0.0087(18) -0.055(2)
C40 0.0412(18) 0.058(2) 0.062(2) -0.0072(15) -0.0010(16) -0.0301(17)
C41 0.086(3) 0.045(2) 0.093(3) -0.027(2) 0.031(2) -0.042(2)
C42 0.080(3) 0.065(2) 0.094(3) -0.045(2) 0.032(2) -0.055(2)

loop_
_atom_type_symbol
_atom_type_description
_atom_type_scat_dispersion_real
_atom_type_scat_dispersion_imag
_atom_type_scat_source
C C 0.0033 0.0016 'International Tables Vol C Tables 4.2.6.8 and 6.1.1.4'
H H 0.0000 0.0000 'International Tables Vol C Tables 4.2.6.8 and 6.1.1.4'
N N 0.0061 0.0033 'International Tables Vol C Tables 4.2.6.8 and 6.1.1.4'
La La -0.2871 2.4523 'International Tables Vol C Tables 4.2.6.8 and 6.1.1.4'
O O 0.0106 0.0060 'International Tables Vol C Tables 4.2.6.8 and 6.1.1.4'

loop_
_geom_angle_atom_site_label_1
_geom_angle_atom_site_label_2
_geom_angle_atom_site_label_3
_geom_angle_site_symmetry_1
_geom_angle_site_symmetry_3
_geom_angle
O4 La1 O1 . 2_757 71.81(7)
O4 La1 O5 . 2_757 137.42(7)
O1 La1 O5 2_757 2_757 73.33(7)
O4 La1 O8 . . 131.95(7)
O1 La1 O8 2_757 . 96.20(7)
O5 La1 O8 2_757 . 75.30(7)
O4 La1 O7 . . 80.62(7)
O1 La1 O7 2_757 . 76.90(6)
O5 La1 O7 2_757 . 114.15(7)
O8 La1 O7 . . 51.39(7)
O4 La1 O1 . . 75.37(6)
O1 La1 O1 2_757 . 74.44(7)
O5 La1 O1 2_757 . 72.34(6)
O8 La1 O1 . . 147.64(7)
O7 La1 O1 . . 147.09(7)
O4 La1 N4 . . 85.07(7)
O1 La1 N4 2_757 . 142.77(7)
O5 La1 N4 2_757 . 137.09(7)
O8 La1 N4 . . 77.70(8)
O7 La1 N4 . . 70.70(7)
O1 La1 N4 . . 128.09(7)
O4 La1 N5 . . 131.50(7)
O1 La1 N5 2_757 . 153.46(7)
O5 La1 N5 2_757 . 80.13(7)
O8 La1 N5 . . 77.00(8)
O7 La1 N5 . . 115.34(7)
O1 La1 N5 . . 97.47(7)
N4 La1 N5 . . 61.59(8)
O4 La1 O2 . . 72.04(7)
O1 La1 O2 2_757 . 118.70(6)
O5 La1 O2 2_757 . 105.22(7)
O8 La1 O2 . . 144.07(7)
O7 La1 O2 . . 140.54(7)
O1 La1 O2 . . 49.42(6)
N4 La1 O2 . . 78.95(7)
N5 La1 O2 . . 67.94(7)
O4 La1 C21 . . 106.15(8)
O1 La1 C21 2_757 . 87.97(7)
O5 La1 C21 2_757 . 96.20(8)
O8 La1 C21 . . 25.80(8)
O7 La1 C21 . . 25.72(8)
O1 La1 C21 . . 161.05(7)
N4 La1 C21 . . 70.55(8)
N5 La1 C21 . . 95.26(8)
O2 La1 C21 . . 149.46(7)
O4 La1 C1 . . 69.91(7)
O1 La1 C1 2_757 . 96.18(7)
O5 La1 C1 2_757 . 90.54(7)
O8 La1 C1 . . 157.61(8)
O7 La1 C1 . . 150.37(7)
O1 La1 C1 . . 25.22(6)
N4 La1 C1 . . 102.89(7)
N5 La1 C1 . . 83.62(7)
O2 La1 C1 . . 24.37(6)
C21 La1 C1 . . 172.89(8)
O4 La1 La1 . 2_757 69.28(5)
O1 La1 La1 2_757 2_757 38.16(4)
O5 La1 La1 2_757 2_757 68.24(5)
O8 La1 La1 . 2_757 127.46(6)
O7 La1 La1 . 2_757 113.53(5)
O1 La1 La1 . 2_757 36.28(4)
N4 La1 La1 . 2_757 152.22(6)
N5 La1 La1 . 2_757 129.26(5)
O2 La1 La1 . 2_757 82.98(4)
C21 La1 La1 . 2_757 125.79(6)
C1 La1 La1 . 2_757 59.06(5)
C3 N1 C5 . . 124.9(2)
C3 N1 C2 . . 117.2(3)
C5 N1 C2 . . 117.7(2)
C13 N2 C15 . . 125.5(3)
C13 N2 C12 . . 119.8(3)
C15 N2 C12 . . 114.6(2)
C23 N3 C25 . . 123.3(3)
C23 N3 C22 . . 118.4(3)
C25 N3 C22 . . 118.1(3)
C31 N4 C35 . . 117.7(3)
C31 N4 La1 . . 121.1(2)
C35 N4 La1 . . 121.13(19)
C40 N5 C36 . . 117.9(3)
C40 N5 La1 . . 121.8(2)
C36 N5 La1 . . 120.32(19)
C1 O1 La1 . 2_757 142.23(18)
C1 O1 La1 . . 95.85(16)
La1 O1 La1 2_757 . 105.56(7)
C1 O2 La1 . . 92.33(16)
C11 O4 La1 . . 138.17(18)
C11 O5 La1 . 2_757 137.84(18)
C21 O7 La1 . . 91.02(17)
C21 O8 La1 . . 93.69(18)
H1 O10 H2 . . 108(2)
O2 C1 O1 . . 121.6(2)
O2 C1 C2 . . 123.1(2)
O1 C1 C2 . . 115.3(2)
O2 C1 La1 . . 63.30(14)
O1 C1 La1 . . 58.93(13)
C2 C1 La1 . . 168.95(19)
N1 C2 C1 . . 114.5(2)
N1 C2 H2A . . 108.6
C1 C2 H2A . . 108.6
N1 C2 H2B . . 108.6
C1 C2 H2B . . 108.6
H2A C2 H2B . . 107.6
O3 C3 N1 . . 120.5(3)
O3 C3 C4 . . 121.5(3)
N1 C3 C4 . . 117.9(3)
C3 C4 H4A . . 109.5
C3 C4 H4B . . 109.5
H4A C4 H4B . . 109.5
C3 C4 H4C . . 109.5
H4A C4 H4C . . 109.5
H4B C4 H4C . . 109.5
C6 C5 C10 . . 120.1(3)
C6 C5 N1 . . 120.3(3)
C10 C5 N1 . . 119.6(3)
C5 C6 C7 . . 119.0(4)
C5 C6 H6 . . 120.5
C7 C6 H6 . . 120.5
C8 C7 C6 . . 120.5(4)
C8 C7 H7 . . 119.7
C6 C7 H7 . . 119.7
C9 C8 C7 . . 119.9(4)
C9 C8 H8 . . 120.1
C7 C8 H8 . . 120.1
C8 C9 C10 . . 120.2(4)
C8 C9 H9 . . 119.9
C10 C9 H9 . . 119.9
C9 C10 C5 . . 120.3(3)
C9 C10 H10 . . 119.9
C5 C10 H10 . . 119.9
O4 C11 O5 . . 126.2(3)
O4 C11 C12 . . 116.9(2)
O5 C11 C12 . . 116.9(3)
N2 C12 C11 . . 112.5(2)
N2 C12 H12A . . 109.1
C11 C12 H12A . . 109.1
N2 C12 H12B . . 109.1
C11 C12 H12B . . 109.1
H12A C12 H12B . . 107.8
O6 C13 N2 . . 122.0(3)
O6 C13 C14 . . 122.0(3)
N2 C13 C14 . . 116.0(3)
C13 C14 H14A . . 109.5
C13 C14 H14B . . 109.5
H14A C14 H14B . . 109.5
C13 C14 H14C . . 109.5
H14A C14 H14C . . 109.5
H14B C14 H14C . . 109.5
C20 C15 C16 . . 120.3(3)
C20 C15 N2 . . 119.8(3)
C16 C15 N2 . . 119.6(3)
C17 C16 C15 . . 119.4(4)
C17 C16 H16 . . 120.3
C15 C16 H16 . . 120.3
C16 C17 C18 . . 119.4(5)
C16 C17 H17 . . 120.3
C18 C17 H17 . . 120.3
C19 C18 C17 . . 120.8(4)
C19 C18 H18 . . 119.6
C17 C18 H18 . . 119.6
C18 C19 C20 . . 120.1(5)
C18 C19 H19 . . 119.9
C20 C19 H19 . . 119.9
C19 C20 C15 . . 120.0(4)
C19 C20 H20 . . 120.0
C15 C20 H20 . . 120.0
O7 C21 O8 . . 123.3(3)
O7 C21 C22 . . 116.7(3)
O8 C21 C22 . . 120.0(3)
O7 C21 La1 . . 63.26(15)
O8 C21 La1 . . 60.51(15)
C22 C21 La1 . . 170.1(2)
N3 C22 C21 . . 115.0(3)
N3 C22 H22A . . 108.5
C21 C22 H22A . . 108.5
N3 C22 H22B . . 108.5
C21 C22 H22B . . 108.5
H22A C22 H22B . . 107.5
O9 C23 N3 . . 120.1(5)
O9 C23 C24 . . 122.0(5)
N3 C23 C24 . . 117.9(4)
C23 C24 H24A . . 109.5
C23 C24 H24B . . 109.5
H24A C24 H24B . . 109.5
C23 C24 H24C . . 109.5
H24A C24 H24C . . 109.5
H24B C24 H24C . . 109.5
C30 C25 C26 . . 120.3(4)
C30 C25 N3 . . 119.2(4)
C26 C25 N3 . . 120.4(3)
C25 C26 C27 . . 119.7(4)
C25 C26 H26 . . 120.2
C27 C26 H26 . . 120.2
C28 C27 C26 . . 119.9(5)
C28 C27 H27 . . 120.1
C26 C27 H27 . . 120.1
C29 C28 C27 . . 120.8(5)
C29 C28 H28 . . 119.6
C27 C28 H28 . . 119.6
C28 C29 C30 . . 120.1(5)
C28 C29 H29 . . 120.0
C30 C29 H29 . . 120.0
C25 C30 C29 . . 119.1(5)
C25 C30 H30 . . 120.5
C29 C30 H30 . . 120.5
N4 C31 C32 . . 124.3(4)
N4 C31 H31 . . 117.9
C32 C31 H31 . . 117.9
C33 C32 C31 . . 118.0(4)
C33 C32 H32 . . 121.0
C31 C32 H32 . . 121.0
C32 C33 C34 . . 120.3(3)
C32 C33 H33 . . 119.9
C34 C33 H33 . . 119.9
C33 C34 C35 . . 118.0(3)
C33 C34 C41 . . 122.8(3)
C35 C34 C41 . . 119.2(4)
N4 C35 C34 . . 121.7(3)
N4 C35 C36 . . 118.4(3)
C34 C35 C36 . . 119.9(3)
N5 C36 C37 . . 122.3(3)
N5 C36 C35 . . 118.5(3)
C37 C36 C35 . . 119.2(3)
C38 C37 C36 . . 117.3(3)
C38 C37 C42 . . 123.2(3)
C36 C37 C42 . . 119.5(4)
C39 C38 C37 . . 120.1(3)
C39 C38 H38 . . 120.0
C37 C38 H38 . . 120.0
C38 C39 C40 . . 119.1(4)
C38 C39 H39 . . 120.4
C40 C39 H39 . . 120.4
N5 C40 C39 . . 123.2(3)
N5 C40 H40 . . 118.4
C39 C40 H40 . . 118.4
C42 C41 C34 . . 121.1(3)
C42 C41 H41 . . 119.4
C34 C41 H41 . . 119.4
C41 C42 C37 . . 121.1(3)
C41 C42 H42 . . 119.4
C37 C42 H42 . . 119.4

loop_
_geom_bond_atom_site_label_1
_geom_bond_atom_site_label_2
_geom_bond_site_symmetry_2
_geom_bond_distance
_geom_bond_publ_flag
La1 O4 . 2.431(2) y
La1 O1 2_757 2.4672(19) y
La1 O5 2_757 2.474(2) y
La1 O8 . 2.513(2) y
La1 O7 . 2.573(2) y
La1 O1 . 2.5762(19) y
La1 N4 . 2.658(2) y
La1 N5 . 2.674(2) y
La1 O2 . 2.675(2) y
La1 La1 2_757 4.0167(9) y
N1 C3 . 1.356(4) ?
N1 C5 . 1.433(4) ?
N1 C2 . 1.458(4) ?
N2 C13 . 1.359(4) ?
N2 C15 . 1.434(4) ?
N2 C12 . 1.455(4) ?
N3 C23 . 1.350(5) ?
N3 C25 . 1.428(5) ?
N3 C22 . 1.460(5) ?
N4 C31 . 1.333(4) ?
N4 C35 . 1.357(4) ?
N5 C40 . 1.326(4) ?
N5 C36 . 1.362(4) ?
O1 C1 . 1.281(3) ?
O1 La1 2_757 2.4672(19) ?
O2 C1 . 1.235(3) ?
O3 C3 . 1.225(4) ?
O4 C11 . 1.255(3) ?
O5 C11 . 1.260(3) ?
O5 La1 2_757 2.474(2) ?
O6 C13 . 1.226(4) ?
O7 C21 . 1.250(4) ?
O8 C21 . 1.257(4) ?
O9 C23 . 1.234(5) ?
O10 H1 . 0.912(10) ?
O10 H2 . 0.910(10) ?
C1 C2 . 1.513(4) ?
C2 H2A . 0.9700 ?
C2 H2B . 0.9700 ?
C3 C4 . 1.512(4) ?
C4 H4A . 0.9600 ?
C4 H4B . 0.9600 ?
C4 H4C . 0.9600 ?
C5 C6 . 1.375(4) ?
C5 C10 . 1.386(5) ?
C6 C7 . 1.397(6) ?
C6 H6 . 0.9300 ?
C7 C8 . 1.375(7) ?
C7 H7 . 0.9300 ?
C8 C9 . 1.371(6) ?
C8 H8 . 0.9300 ?
C9 C10 . 1.374(5) ?
C9 H9 . 0.9300 ?
C10 H10 . 0.9300 ?
C11 C12 . 1.522(4) ?
C12 H12A . 0.9700 ?
C12 H12B . 0.9700 ?
C13 C14 . 1.510(5) ?
C14 H14A . 0.9600 ?
C14 H14B . 0.9600 ?
C14 H14C . 0.9600 ?
C15 C20 . 1.378(5) ?
C15 C16 . 1.388(5) ?
C16 C17 . 1.386(6) ?
C16 H16 . 0.9300 ?
C17 C18 . 1.391(7) ?
C17 H17 . 0.9300 ?
C18 C19 . 1.360(8) ?
C18 H18 . 0.9300 ?
C19 C20 . 1.376(6) ?
C19 H19 . 0.9300 ?
C20 H20 . 0.9300 ?
C21 C22 . 1.525(4) ?
C22 H22A . 0.9700 ?
C22 H22B . 0.9700 ?
C23 C24 . 1.491(7) ?
C24 H24A . 0.9600 ?
C24 H24B . 0.9600 ?
C24 H24C . 0.9600 ?
C25 C30 . 1.375(5) ?
C25 C26 . 1.377(5) ?
C26 C27 . 1.386(6) ?
C26 H26 . 0.9300 ?
C27 C28 . 1.369(8) ?
C27 H27 . 0.9300 ?
C28 C29 . 1.353(8) ?
C28 H28 . 0.9300 ?
C29 C30 . 1.401(7) ?
C29 H29 . 0.9300 ?
C30 H30 . 0.9300 ?
C31 C32 . 1.388(5) ?
C31 H31 . 0.9300 ?
C32 C33 . 1.366(6) ?
C32 H32 . 0.9300 ?
C33 C34 . 1.392(5) ?
C33 H33 . 0.9300 ?
C34 C35 . 1.413(4) ?
C34 C41 . 1.430(5) ?
C35 C36 . 1.435(4) ?
C36 C37 . 1.409(4) ?
C37 C38 . 1.397(5) ?
C37 C42 . 1.436(5) ?
C38 C39 . 1.357(6) ?
C38 H38 . 0.9300 ?
C39 C40 . 1.391(5) ?
C39 H39 . 0.9300 ?
C40 H40 . 0.9300 ?
C41 C42 . 1.343(6) ?
C41 H41 . 0.9300 ?
C42 H42 . 0.9300 ?

loop_
_geom_hbond_atom_site_label_D
_geom_hbond_atom_site_label_H
_geom_hbond_atom_site_label_A
_geom_hbond_site_symmetry_A
_geom_hbond_distance_DH
_geom_hbond_distance_HA
_geom_hbond_distance_DA
_geom_hbond_angle_DHA
O10 H1 O3 1_454 0.912(10) 1.960(14) 2.858(5) 168(3)
O10 H2 O9 1_455 0.910(10) 1.927(12) 2.836(5) 178(4)
